data_4060715
loop_
_publ_author_name
'Webernd\"orfer, Birgit '
'Henig, Gerhard'
'Hockless, David C. R.'
'Bennet, Martin A.'
'Werner, Helmut'

_publ_section_title
;
Synthesis, Molecular Structures and Reactivity of Neutral and Cationic
Areneosmium(II) Complexes with Diarylcarbenes as Ligands
;
_journal_issue 4
_journal_name_full Organometallics
_journal_page_first 744
_journal_page_last 758
_journal_paper_doi 10.1021/om0207109
_journal_volume 22
_journal_year 2003
_chemical_formula_sum 'C14 H13 Cl F6 O2 Os'
_chemical_formula_weight 552.89
_space_group_IT_number 2
_symmetry_cell_setting triclinic
_symmetry_Int_Tables_number 2
_symmetry_space_group_name_Hall '-P 1'
_symmetry_space_group_name_H-M 'P -1'
_cell_angle_alpha 89.12(8)
_cell_angle_beta 76.50(9)
_cell_angle_gamma 65.23(9)
_cell_formula_units_Z 2
_cell_length_a 8.719(8)
_cell_length_b 8.774(5)
_cell_length_c 12.132(8)
_cell_measurement_temperature 173(2)
_cell_volume 815.8(10)
_diffrn_ambient_temperature 173(2)
_exptl_crystal_density_diffrn 2.251
_cod_database_code 4060715

loop_
_symmetry_equiv_pos_as_xyz
'x, y, z'
'-x, -y, -z'

loop_
_atom_site_label
_atom_site_type_symbol
_atom_site_fract_x
_atom_site_fract_y
_atom_site_fract_z
_atom_site_U_iso_or_equiv
_atom_site_adp_type
_atom_site_occupancy
_atom_site_symmetry_multiplicity
_atom_site_calc_flag
_atom_site_refinement_flags
_atom_site_disorder_assembly
_atom_site_disorder_group
Os Os 0.24603(2) 0.32615(2) 0.151656(13) 0.02039(6) Uani 1 1 d . . .
Cl Cl 0.10886(13) 0.16938(14) 0.08708(9) 0.0288(2) Uani 1 1 d . . .
O1 O -0.0036(3) 0.4583(4) 0.2625(2) 0.0257(6) Uani 1 1 d . . .
O2 O 0.2922(3) 0.1448(4) 0.2704(2) 0.0262(6) Uani 1 1 d . . .
F1 F 0.1721(4) 0.0132(4) 0.5341(2) 0.0488(8) Uani 1 1 d . . .
F2 F 0.4254(4) -0.0459(4) 0.4247(3) 0.0528(8) Uani 1 1 d . . .
F3 F 0.2574(4) -0.1412(3) 0.3775(2) 0.0445(7) Uani 1 1 d . . .
F4 F -0.2861(4) 0.5240(5) 0.5276(3) 0.0802(14) Uani 1 1 d . . .
F5 F -0.2549(4) 0.6975(4) 0.4110(3) 0.0604(9) Uani 1 1 d . . .
F6 F -0.3651(3) 0.5372(5) 0.3718(3) 0.0575(9) Uani 1 1 d . . .
C1 C 0.2609(6) -0.0073(6) 0.4266(4) 0.0297(10) Uani 1 1 d . . .
C2 C 0.1853(5) 0.1470(5) 0.3612(3) 0.0227(8) Uani 1 1 d . . .
C3 C 0.0160(5) 0.2659(6) 0.4060(4) 0.0277(9) Uani 1 1 d . . .
H3 H -0.043(6) 0.258(6) 0.478(4) 0.035(12) Uiso 1 1 d . . .
C4 C -0.0622(5) 0.4123(5) 0.3552(3) 0.0233(8) Uani 1 1 d . . .
C5 C -0.2442(5) 0.5434(6) 0.4177(4) 0.0339(11) Uani 1 1 d . . .
C10 C 0.2496(5) 0.5733(5) 0.1262(4) 0.0267(9) Uani 1 1 d . . .
C11 C 0.3784(5) 0.4784(6) 0.1872(4) 0.0285(10) Uani 1 1 d . . .
H11 H 0.3778 0.5266 0.2570 0.034 Uiso 1 1 calc R . .
C12 C 0.5062(5) 0.3130(6) 0.1430(4) 0.0304(10) Uani 1 1 d . . .
C13 C 0.5077(5) 0.2396(6) 0.0377(4) 0.0323(10) Uani 1 1 d . . .
H13 H 0.5930 0.1290 0.0087 0.039 Uiso 1 1 calc R . .
C14 C 0.3811(6) 0.3325(6) -0.0241(3) 0.0300(10) Uani 1 1 d . . .
C15 C 0.2529(6) 0.4988(6) 0.0208(3) 0.0287(10) Uani 1 1 d . . .
H15 H 0.1688 0.5607 -0.0198 0.034 Uiso 1 1 calc R . .
C16 C 0.1067(6) 0.7421(6) 0.1762(4) 0.0379(11) Uani 1 1 d . . .
H16A H 0.1450 0.8304 0.1521 0.057 Uiso 1 1 calc R . .
H16B H 0.0787 0.7457 0.2595 0.057 Uiso 1 1 calc R . .
H16C H 0.0028 0.7609 0.1497 0.057 Uiso 1 1 calc R . .
C17 C 0.6335(6) 0.2073(8) 0.2109(5) 0.0458(13) Uani 1 1 d . . .
H17A H 0.7474 0.2083 0.1795 0.069 Uiso 1 1 calc R . .
H17B H 0.6459 0.0911 0.2062 0.069 Uiso 1 1 calc R . .
H17C H 0.5894 0.2544 0.2906 0.069 Uiso 1 1 calc R . .
C18 C 0.3776(7) 0.2533(7) -0.1316(4) 0.0432(12) Uani 1 1 d . . .
H18A H 0.2563 0.2898 -0.1354 0.065 Uiso 1 1 calc R . .
H18B H 0.4335 0.1303 -0.1322 0.065 Uiso 1 1 calc R . .
H18C H 0.4405 0.2881 -0.1974 0.065 Uiso 1 1 calc R . .

loop_
_atom_site_aniso_label
_atom_site_aniso_U_11
_atom_site_aniso_U_22
_atom_site_aniso_U_33
_atom_site_aniso_U_23
_atom_site_aniso_U_13
_atom_site_aniso_U_12
Os 0.01877(8) 0.01648(10) 0.02226(9) 0.00096(6) 0.00208(6) -0.00780(6)
Cl 0.0280(5) 0.0248(6) 0.0356(5) -0.0003(5) -0.0038(4) -0.0152(5)
O1 0.0239(14) 0.0209(17) 0.0263(14) 0.0034(13) 0.0003(12) -0.0072(13)
O2 0.0200(13) 0.0223(17) 0.0304(15) 0.0005(13) 0.0010(12) -0.0072(13)
F1 0.0636(19) 0.0381(19) 0.0291(14) 0.0121(13) -0.0033(13) -0.0116(15)
F2 0.0394(16) 0.047(2) 0.075(2) 0.0238(17) -0.0308(15) -0.0137(15)
F3 0.0682(19) 0.0232(16) 0.0452(16) 0.0072(13) -0.0147(14) -0.0224(15)
F4 0.0497(19) 0.090(3) 0.0376(17) 0.0104(19) 0.0164(14) 0.0153(19)
F5 0.0383(16) 0.031(2) 0.090(2) -0.0172(18) 0.0030(15) -0.0026(14)
F6 0.0222(14) 0.065(2) 0.076(2) -0.0153(18) -0.0052(14) -0.0136(15)
C1 0.031(2) 0.022(3) 0.032(2) 0.005(2) -0.0064(18) -0.009(2)
C2 0.026(2) 0.020(2) 0.025(2) 0.0036(18) -0.0068(16) -0.0125(18)
C3 0.026(2) 0.031(3) 0.023(2) 0.0061(19) 0.0017(17) -0.0135(19)
C4 0.0204(19) 0.022(2) 0.025(2) -0.0014(18) -0.0008(16) -0.0089(18)
C5 0.024(2) 0.039(3) 0.031(2) 0.003(2) 0.0007(18) -0.009(2)
C10 0.033(2) 0.018(2) 0.030(2) 0.0021(19) 0.0028(17) -0.0165(19)
C11 0.031(2) 0.029(3) 0.033(2) 0.001(2) -0.0020(18) -0.023(2)
C12 0.022(2) 0.034(3) 0.039(2) 0.006(2) -0.0012(18) -0.019(2)
C13 0.022(2) 0.026(3) 0.039(2) -0.002(2) 0.0112(18) -0.0111(19)
C14 0.037(2) 0.032(3) 0.023(2) 0.0012(19) 0.0063(18) -0.023(2)
C15 0.033(2) 0.026(3) 0.027(2) 0.007(2) -0.0009(18) -0.016(2)
C16 0.042(3) 0.022(3) 0.045(3) -0.002(2) -0.003(2) -0.013(2)
C17 0.028(2) 0.049(4) 0.064(3) 0.014(3) -0.017(2) -0.018(2)
C18 0.060(3) 0.048(4) 0.023(2) -0.005(2) 0.009(2) -0.033(3)

loop_
_geom_bond_atom_site_label_1
_geom_bond_atom_site_label_2
_geom_bond_distance
_geom_bond_site_symmetry_2
_geom_bond_publ_flag
Os O2 2.105(3) . ?
Os O1 2.111(4) . ?
Os C15 2.185(4) . ?
Os C13 2.191(5) . ?
Os C14 2.194(4) . ?
Os C10 2.198(4) . ?
Os C12 2.200(4) . ?
Os C11 2.201(4) . ?
Os Cl 2.4051(19) . ?
O1 C4 1.257(5) . ?
O2 C2 1.261(5) . ?
F1 C1 1.324(5) . ?
F2 C1 1.322(5) . ?
F3 C1 1.340(5) . ?
F4 C5 1.325(5) . ?
F5 C5 1.318(6) . ?
F6 C5 1.323(5) . ?
C1 C2 1.536(6) . ?
C2 C3 1.384(6) . ?
C3 C4 1.390(6) . ?
C4 C5 1.534(6) . ?
C10 C15 1.434(6) . ?
C10 C11 1.444(6) . ?
C10 C16 1.498(7) . ?
C11 C12 1.424(7) . ?
C12 C13 1.434(7) . ?
C12 C17 1.520(7) . ?
C13 C14 1.435(7) . ?
C14 C15 1.431(7) . ?
C14 C18 1.500(7) . ?
